data_7041033
loop_
_publ_author_name
'Canaj, Angelos B.'
'Siczek, Milosz'
'Otr\;eba, Marta'
'Lis, Tadeusz'
'Lorusso, Giulia'
'Evangelisti, Marco'
'Milios, Constantinos J.'

_publ_section_title
;
 Building 1D lanthanide chains and non-symmetrical [Ln2]
 &quot;triple-decker&quot; clusters using salen-type ligands: magnetic
 cooling and relaxation phenomena.
;
_journal_issue 46
_journal_name_full 'Dalton transactions (Cambridge, England : 2003)'
_journal_page_first 18591
_journal_page_last 18602
_journal_paper_doi 10.1039/c6dt02932a
_journal_volume 45
_journal_year 2016
_chemical_formula_moiety 'C25.50 H21.50 N2 O3.50 Tb'
_chemical_formula_sum 'C25.5 H21.5 N2 O3.5 Tb'
_chemical_formula_weight 570.87
_space_group_crystal_system orthorhombic
_space_group_IT_number 56
_space_group_name_Hall '-P 2ab 2ac'
_space_group_name_H-M_alt 'P c c n'
_symmetry_space_group_name_Hall '-P 2ab 2ac'
_symmetry_space_group_name_H-M 'P c c n'
_atom_sites_solution_hydrogens mixed
_audit_creation_method SHELXL-2014/7
_audit_update_record
;
2016-09-19 deposited with the CCDC.
2016-10-25 downloaded from the CCDC.
;
_cell_angle_alpha 90
_cell_angle_beta 90
_cell_angle_gamma 90
_cell_formula_units_Z 8
_cell_length_a 22.270(8)
_cell_length_b 26.500(9)
_cell_length_c 7.373(3)
_cell_measurement_reflns_used 1737
_cell_measurement_temperature 100(2)
_cell_measurement_theta_max 31.61
_cell_measurement_theta_min 2.85
_cell_volume 4351(3)
_computing_cell_refinement 'CrysAlisPRO, Oxford Diffraction Ltd.'
_computing_data_collection 'CrysAlisPRO, Oxford Diffraction Ltd.'
_computing_data_reduction 'CrysAlisPRO, Oxford Diffraction Ltd.'
_computing_structure_refinement 'SHELXL-2014/7 (Sheldrick, 2014)'
_computing_structure_solution 'SHELXS-97 (Sheldrick, 1990)'
_diffrn_ambient_temperature 100(2)
_diffrn_measured_fraction_theta_full 0.999
_diffrn_measured_fraction_theta_max 0.924
_diffrn_measurement_device_type 'Xcalibur R with Ruby CCD detector'
_diffrn_measurement_method '\w scans'
_diffrn_radiation_type MoK\a
_diffrn_radiation_wavelength 0.71073
_diffrn_reflns_av_R_equivalents 0.1261
_diffrn_reflns_av_unetI/netI 0.1894
_diffrn_reflns_Laue_measured_fraction_full 0.999
_diffrn_reflns_Laue_measured_fraction_max 0.924
_diffrn_reflns_limit_h_max 32
_diffrn_reflns_limit_h_min -20
_diffrn_reflns_limit_k_max 37
_diffrn_reflns_limit_k_min -32
_diffrn_reflns_limit_l_max 9
_diffrn_reflns_limit_l_min -10
_diffrn_reflns_number 18244
_diffrn_reflns_point_group_measured_fraction_full 0.999
_diffrn_reflns_point_group_measured_fraction_max 0.924
_diffrn_reflns_theta_full 27.000
_diffrn_reflns_theta_max 31.609
_diffrn_reflns_theta_min 2.850
_exptl_absorpt_coefficient_mu 3.284
_exptl_absorpt_correction_T_max 0.950
_exptl_absorpt_correction_T_min 0.867
_exptl_absorpt_correction_type analytical
_exptl_absorpt_process_details
;
CrysAlisPro 1.171.38.43 (Rigaku Oxford Diffraction, 2015)
Analytical numeric absorption correction using a multifaceted crystal
            model based on expressions derived by R.C. Clark & J.S. Reid.
(Clark, R. C. & Reid, J. S. (1995). Acta Cryst. A51, 887-897)
Empirical absorption correction using spherical harmonics,
 implemented in SCALE3 ABSPACK scaling algorithm.
;
_exptl_crystal_colour colourless
_exptl_crystal_density_diffrn 1.743
_exptl_crystal_description needle
_exptl_crystal_F_000 2252
_exptl_crystal_size_max 0.26
_exptl_crystal_size_mid 0.03
_exptl_crystal_size_min 0.02
_refine_diff_density_max 1.703
_refine_diff_density_min -1.445
_refine_diff_density_rms 0.241
_refine_ls_extinction_method none
_refine_ls_goodness_of_fit_ref 1.032
_refine_ls_hydrogen_treatment constr
_refine_ls_matrix_type full
_refine_ls_number_parameters 269
_refine_ls_number_reflns 6760
_refine_ls_number_restraints 0
_refine_ls_restrained_S_all 1.032
_refine_ls_R_factor_all 0.1861
_refine_ls_R_factor_gt 0.0890
_refine_ls_shift/su_max 0.000
_refine_ls_shift/su_mean 0.000
_refine_ls_structure_factor_coef Fsqd
_refine_ls_weighting_details 'w=1/[\s^2^(Fo^2^)+(0.0257P)^2^] where P=(Fo^2^+2Fc^2^)/3'
_refine_ls_weighting_scheme calc
_refine_ls_wR_factor_gt 0.1155
_refine_ls_wR_factor_ref 0.1429
_reflns_Friedel_coverage 0.000
_reflns_number_gt 3486
_reflns_number_total 6760
_reflns_threshold_expression 'I > 2\s(I)'
_cod_data_source_file c6dt02932a2.cif
_cod_data_source_block at2854ra
_cod_depositor_comments 'Adding full bibliography for 7041030--7041035.cif.'
_cod_original_formula_sum 'C25.50 H21.50 N2 O3.50 Tb'
_cod_database_code 7041033
_shelx_shelxl_version_number 2014/7
_shelx_space_group_comment
;
The symmetry employed for this shelxl refinement is uniquely defined
by the following loop, which should always be used as a source of
symmetry information in preference to the above space-group names.
They are only intended as comments.
;

loop_
_space_group_symop_operation_xyz
'x, y, z'
'-x+1/2, -y+1/2, z'
'x+1/2, -y, -z+1/2'
'-x, y+1/2, -z+1/2'
'-x, -y, -z'
'x-1/2, y-1/2, -z'
'-x-1/2, y, z-1/2'
'x, -y-1/2, z-1/2'

loop_
_atom_site_label
_atom_site_type_symbol
_atom_site_fract_x
_atom_site_fract_y
_atom_site_fract_z
_atom_site_U_iso_or_equiv
_atom_site_adp_type
_atom_site_occupancy
_atom_site_site_symmetry_order
_atom_site_calc_flag
_atom_site_refinement_flags_posn
_atom_site_refinement_flags_adp
_atom_site_refinement_flags_occupancy
_atom_site_disorder_assembly
_atom_site_disorder_group
Tb Tb 0.78089(2) -0.09506(2) 0.06017(5) 0.01691(11) Uani 1 1 d . . . . .
O2A O 0.8384(3) -0.1588(2) -0.0470(8) 0.0210(14) Uani 1 1 d . . . . .
N1A N 0.8894(3) -0.0714(3) 0.0997(8) 0.0155(16) Uani 1 1 d . . . . .
C1A C 0.9449(3) -0.1456(3) -0.0141(9) 0.0069(16) Uiso 1 1 d . . . . .
C2A C 0.8939(4) -0.1735(3) -0.0683(11) 0.0181(19) Uani 1 1 d . . . . .
C3A C 0.9034(4) -0.2211(4) -0.1531(11) 0.022(2) Uani 1 1 d . . . . .
H3A H 0.8698 -0.2399 -0.1947 0.026 Uiso 1 1 calc R U . . .
C4A C 0.9591(4) -0.2400(3) -0.1755(11) 0.022(2) Uani 1 1 d . . . . .
H4A H 0.9633 -0.2718 -0.2329 0.027 Uiso 1 1 calc R U . . .
C5A C 1.0686(4) -0.2351(4) -0.1429(11) 0.024(2) Uani 1 1 d . . . . .
H5A H 1.0725 -0.2668 -0.2022 0.029 Uiso 1 1 calc R U . . .
C6A C 1.1195(4) -0.2113(4) -0.0851(11) 0.023(2) Uani 1 1 d . . . . .
H6A H 1.1577 -0.2268 -0.0974 0.028 Uiso 1 1 calc R U . . .
C7A C 1.1139(4) -0.1628(4) -0.0063(11) 0.027(2) Uani 1 1 d . . . . .
H7A H 1.1487 -0.1449 0.0317 0.032 Uiso 1 1 calc R U . . .
C8A C 1.0582(4) -0.1417(4) 0.0150(10) 0.018(2) Uani 1 1 d . . . . .
H8A H 1.0554 -0.1091 0.0680 0.021 Uiso 1 1 calc R U . . .
C9A C 1.0051(4) -0.1661(4) -0.0378(10) 0.0167(19) Uani 1 1 d . . . . .
C10A C 1.0105(4) -0.2150(4) -0.1188(10) 0.016(2) Uani 1 1 d . . . . .
C11A C 0.9385(3) -0.0962(3) 0.0711(10) 0.0134(16) Uiso 1 1 d . . . . .
H11A H 0.9746 -0.0804 0.1101 0.016 Uiso 1 1 calc R U . . .
C12A C 0.8956(4) -0.0227(4) 0.1968(11) 0.018(2) Uani 1 1 d . . . . .
H12A H 0.9380 -0.0117 0.1927 0.022 Uiso 1 1 calc R U . . .
H12B H 0.8843 -0.0273 0.3256 0.022 Uiso 1 1 calc R U . . .
O2B O 0.7031(2) -0.0640(2) 0.2502(7) 0.0157(14) Uani 1 1 d . . . . .
N1B N 0.7941(3) -0.0009(3) 0.1073(8) 0.0196(18) Uani 1 1 d . . . . .
C1B C 0.6885(4) 0.0202(3) 0.1402(11) 0.0133(19) Uiso 1 1 d . . . . .
C2B C 0.6667(4) -0.0281(4) 0.1928(10) 0.018(2) Uani 1 1 d . . . . .
C3B C 0.6038(4) -0.0360(3) 0.1935(10) 0.0146(19) Uani 1 1 d . . . . .
H3B H 0.5886 -0.0682 0.2265 0.017 Uiso 1 1 calc R U . . .
C4B C 0.5648(4) 0.0011(3) 0.1483(10) 0.0160(19) Uiso 1 1 d . . . . .
H4B H 0.5230 -0.0060 0.1515 0.019 Uiso 1 1 calc R U . . .
C5B C 0.5435(4) 0.0877(4) 0.0437(11) 0.024(2) Uani 1 1 d . . . . .
H5B H 0.5016 0.0809 0.0455 0.029 Uiso 1 1 calc R U . . .
C6B C 0.5626(5) 0.1341(4) -0.0104(11) 0.029(3) Uani 1 1 d . . . . .
H6B H 0.5345 0.1591 -0.0464 0.035 Uiso 1 1 calc R U . . .
C7B C 0.6240(5) 0.1447(4) -0.0126(11) 0.026(2) Uani 1 1 d . . . . .
H7B H 0.6374 0.1772 -0.0486 0.032 Uiso 1 1 calc R U . . .
C8B C 0.6654(4) 0.1086(3) 0.0366(10) 0.018(2) Uani 1 1 d . . . . .
H8B H 0.7070 0.1164 0.0318 0.022 Uiso 1 1 calc R U . . .
C9B C 0.6469(4) 0.0592(3) 0.0950(9) 0.0153(19) Uani 1 1 d . . . . .
C10B C 0.5836(4) 0.0496(3) 0.0969(10) 0.0160(19) Uiso 1 1 d . . . . .
C11B C 0.7520(4) 0.0317(4) 0.1420(10) 0.017(2) Uani 1 1 d . . . . .
H20A H 0.7638 0.0653 0.1704 0.021 Uiso 1 1 calc R U . . .
C12B C 0.8566(4) 0.0171(3) 0.1136(10) 0.0142(19) Uani 1 1 d . . . . .
H12C H 0.8590 0.0484 0.1864 0.017 Uiso 1 1 calc R U . . .
H12D H 0.8708 0.0248 -0.0106 0.017 Uiso 1 1 calc R U . . .
O1 O 0.7981(3) -0.1123(3) 0.3657(7) 0.0259(17) Uani 1 1 d . . . . .
C1 C 0.8469(4) -0.1423(4) 0.4242(13) 0.036(3) Uiso 1 1 d . . . . .
H1A H 0.8759 -0.1459 0.3250 0.054 Uiso 0.5 1 calc R U P . .
H1B H 0.8323 -0.1756 0.4604 0.054 Uiso 0.5 1 calc R U P . .
H1C H 0.8665 -0.1260 0.5279 0.054 Uiso 0.5 1 calc R U P . .
O2 O 0.7424(6) -0.1828(5) 0.1775(16) 0.028(3) Uani 0.5 1 d . . P A -1
H2 H 0.7264 -0.1691 0.2650 0.034 Uiso 0.5 1 d R U P A -1
C2 C 0.7460(13) -0.2325(8) 0.123(3) 0.046(7) Uani 0.5 1 d . . P A -1
H2A H 0.7067 -0.2435 0.0775 0.069 Uiso 0.5 1 calc R U P A -1
H2B H 0.7576 -0.2536 0.2264 0.069 Uiso 0.5 1 calc R U P A -1
H2C H 0.7760 -0.2358 0.0266 0.069 Uiso 0.5 1 calc R U P A -1

loop_
_atom_site_aniso_label
_atom_site_aniso_U_11
_atom_site_aniso_U_22
_atom_site_aniso_U_33
_atom_site_aniso_U_23
_atom_site_aniso_U_13
_atom_site_aniso_U_12
Tb 0.01364(19) 0.0267(2) 0.01041(18) -0.0005(2) -0.0008(2) 0.0001(2)
O2A 0.021(3) 0.016(3) 0.026(3) 0.001(3) 0.002(3) 0.000(3)
N1A 0.019(4) 0.014(4) 0.013(4) 0.002(3) -0.003(3) 0.006(3)
C2A 0.028(5) 0.017(5) 0.010(4) 0.007(4) -0.003(4) 0.005(4)
C3A 0.028(6) 0.023(5) 0.014(4) 0.002(4) -0.011(4) -0.007(5)
C4A 0.035(6) 0.017(6) 0.015(5) -0.004(4) -0.002(5) -0.001(5)
C5A 0.033(6) 0.028(6) 0.010(4) 0.001(4) 0.008(4) 0.018(5)
C6A 0.027(5) 0.027(5) 0.015(5) 0.001(4) 0.007(4) 0.009(5)
C7A 0.027(6) 0.030(6) 0.023(5) 0.007(4) 0.007(4) 0.000(5)
C8A 0.024(5) 0.016(5) 0.013(4) 0.001(4) 0.006(4) -0.003(4)
C9A 0.018(5) 0.025(5) 0.007(4) 0.009(4) 0.005(4) 0.005(4)
C10A 0.025(5) 0.018(5) 0.006(4) 0.006(3) 0.002(4) 0.004(4)
C12A 0.014(5) 0.020(5) 0.020(5) -0.006(4) -0.005(4) 0.006(4)
O2B 0.019(3) 0.023(4) 0.006(3) -0.001(2) 0.003(2) 0.001(3)
N1B 0.022(4) 0.031(5) 0.006(3) 0.003(3) 0.004(3) 0.005(4)
C2B 0.017(5) 0.028(6) 0.009(4) -0.001(4) 0.000(4) 0.004(5)
C3B 0.015(5) 0.021(5) 0.008(4) 0.002(4) 0.000(4) -0.004(4)
C5B 0.024(5) 0.031(6) 0.017(4) -0.014(4) -0.001(4) 0.008(5)
C6B 0.040(7) 0.031(6) 0.016(5) -0.003(4) -0.004(4) 0.020(6)
C7B 0.041(7) 0.027(6) 0.010(4) -0.005(4) 0.000(4) 0.009(5)
C8B 0.027(5) 0.018(5) 0.009(4) -0.001(3) -0.001(4) 0.008(4)
C9B 0.023(5) 0.016(5) 0.007(4) -0.005(3) -0.004(3) -0.001(4)
C11B 0.015(5) 0.024(5) 0.012(4) 0.002(4) 0.009(4) 0.006(4)
C12B 0.018(5) 0.011(4) 0.014(4) -0.004(3) 0.000(4) 0.000(4)
O1 0.023(4) 0.043(5) 0.012(3) 0.008(3) 0.005(2) 0.019(3)
O2 0.044(9) 0.019(7) 0.021(7) -0.005(6) 0.021(6) -0.015(7)
C2 0.039(13) 0.036(15) 0.063(15) 0.013(11) 0.038(13) 0.005(15)

loop_
_atom_type_symbol
_atom_type_description
_atom_type_scat_dispersion_real
_atom_type_scat_dispersion_imag
_atom_type_scat_source
C C 0.0033 0.0016 'International Tables Vol C Tables 4.2.6.8 and 6.1.1.4'
H H 0.0000 0.0000 'International Tables Vol C Tables 4.2.6.8 and 6.1.1.4'
Tb Tb -0.1723 4.1537 'International Tables Vol C Tables 4.2.6.8 and 6.1.1.4'
N N 0.0061 0.0033 'International Tables Vol C Tables 4.2.6.8 and 6.1.1.4'
O O 0.0106 0.0060 'International Tables Vol C Tables 4.2.6.8 and 6.1.1.4'

loop_
_geom_angle_atom_site_label_1
_geom_angle_atom_site_label_2
_geom_angle_atom_site_label_3
_geom_angle
_geom_angle_site_symmetry_1
_geom_angle_site_symmetry_3
O2A Tb O1 93.8(2) . 7_755
O2A Tb O1 95.6(2) . .
O1 Tb O1 133.2(2) 7_755 .
O2A Tb O2B 151.4(2) . .
O1 Tb O2B 83.1(2) 7_755 .
O1 Tb O2B 67.53(19) . .
O2A Tb O2B 81.0(2) . 7_755
O1 Tb O2B 66.44(19) 7_755 7_755
O1 Tb O2B 160.4(2) . 7_755
O2B Tb O2B 122.6(2) . 7_755
O2A Tb N1A 71.5(2) . .
O1 Tb N1A 148.40(19) 7_755 .
O1 Tb N1A 77.2(2) . .
O2B Tb N1A 123.1(2) . .
O2B Tb N1A 83.38(19) 7_755 .
O2A Tb N1B 135.8(2) . .
O1 Tb N1B 111.6(2) 7_755 .
O1 Tb N1B 92.4(2) . .
O2B Tb N1B 70.3(2) . .
O2B Tb N1B 77.3(2) 7_755 .
N1A Tb N1B 68.1(2) . .
O2A Tb O2 68.8(3) . .
O1 Tb O2 77.3(3) 7_755 .
O1 Tb O2 63.9(3) . .
O2B Tb O2 82.8(3) . .
O2B Tb O2 130.6(3) 7_755 .
N1A Tb O2 119.8(3) . .
N1B Tb O2 149.8(3) . .
O2A Tb Tb 121.68(14) . 7_756
O1 Tb Tb 108.33(14) 7_755 7_756
O1 Tb Tb 31.99(14) . 7_756
O2B Tb Tb 36.13(13) . 7_756
O2B Tb Tb 157.36(14) 7_755 7_756
N1A Tb Tb 103.14(14) . 7_756
N1B Tb Tb 84.96(14) . 7_756
O2 Tb Tb 65.0(3) . 7_756
O2A Tb Tb 82.57(14) . 7_755
O1 Tb Tb 32.23(14) 7_755 7_755
O1 Tb Tb 164.38(16) . 7_755
O2B Tb Tb 107.31(13) . 7_755
O2B Tb Tb 34.79(13) 7_755 7_755
N1A Tb Tb 116.42(14) . 7_755
N1B Tb Tb 99.73(14) . 7_755
O2 Tb Tb 101.2(3) . 7_755
Tb Tb Tb 139.07(3) 7_756 7_755
C2A O2A Tb 143.3(6) . .
C11A N1A C12A 116.2(7) . .
C11A N1A Tb 131.8(6) . .
C12A N1A Tb 111.3(5) . .
C2A C1A C9A 120.7(8) . .
C2A C1A C11A 120.8(7) . .
C9A C1A C11A 118.5(7) . .
O2A C2A C1A 124.8(8) . .
O2A C2A C3A 117.3(8) . .
C1A C2A C3A 117.9(8) . .
C4A C3A C2A 121.3(9) . .
C4A C3A H3A 119.3 . .
C2A C3A H3A 119.3 . .
C3A C4A C10A 123.1(9) . .
C3A C4A H4A 118.5 . .
C10A C4A H4A 118.5 . .
C6A C5A C10A 123.1(9) . .
C6A C5A H5A 118.4 . .
C10A C5A H5A 118.4 . .
C5A C6A C7A 118.4(9) . .
C5A C6A H6A 120.8 . .
C7A C6A H6A 120.8 . .
C8A C7A C6A 119.7(9) . .
C8A C7A H7A 120.1 . .
C6A C7A H7A 120.1 . .
C7A C8A C9A 123.0(9) . .
C7A C8A H8A 118.5 . .
C9A C8A H8A 118.5 . .
C8A C9A C10A 117.5(8) . .
C8A C9A C1A 124.8(9) . .
C10A C9A C1A 117.7(8) . .
C4A C10A C5A 122.6(9) . .
C4A C10A C9A 119.2(8) . .
C5A C10A C9A 118.2(9) . .
N1A C11A C1A 127.5(8) . .
N1A C11A H11A 116.2 . .
C1A C11A H11A 116.2 . .
N1A C12A C12B 111.2(7) . .
N1A C12A H12A 109.4 . .
C12B C12A H12A 109.4 . .
N1A C12A H12B 109.4 . .
C12B C12A H12B 109.4 . .
H12A C12A H12B 108.0 . .
C2B O2B Tb 120.6(5) . .
C2B O2B Tb 129.0(5) . 7_756
Tb O2B Tb 109.1(2) . 7_756
C11B N1B C12B 117.3(8) . .
C11B N1B Tb 126.7(6) . .
C12B N1B Tb 115.6(5) . .
C2B C1B C9B 119.6(8) . .
C2B C1B C11B 121.4(8) . .
C9B C1B C11B 118.9(8) . .
O2B C2B C3B 120.0(8) . .
O2B C2B C1B 121.8(8) . .
C3B C2B C1B 118.2(8) . .
C4B C3B C2B 121.7(9) . .
C4B C3B H3B 119.1 . .
C2B C3B H3B 119.1 . .
C3B C4B C10B 122.7(8) . .
C3B C4B H4B 118.6 . .
C10B C4B H4B 118.6 . .
C6B C5B C10B 122.1(9) . .
C6B C5B H5B 118.9 . .
C10B C5B H5B 118.9 . .
C5B C6B C7B 119.5(9) . .
C5B C6B H6B 120.3 . .
C7B C6B H6B 120.3 . .
C8B C7B C6B 120.9(10) . .
C8B C7B H7B 119.5 . .
C6B C7B H7B 119.5 . .
C7B C8B C9B 121.2(9) . .
C7B C8B H8B 119.4 . .
C9B C8B H8B 119.4 . .
C1B C9B C10B 120.6(8) . .
C1B C9B C8B 122.8(8) . .
C10B C9B C8B 116.5(8) . .
C5B C10B C4B 123.0(8) . .
C5B C10B C9B 119.8(8) . .
C4B C10B C9B 117.2(8) . .
N1B C11B C1B 124.2(9) . .
N1B C11B H20A 117.9 . .
C1B C11B H20A 117.9 . .
N1B C12B C12A 109.4(7) . .
N1B C12B H12C 109.8 . .
C12A C12B H12C 109.8 . .
N1B C12B H12D 109.8 . .
C12A C12B H12D 109.8 . .
H12C C12B H12D 108.2 . .
C1 O1 Tb 120.4(5) . 7_756
C1 O1 Tb 122.1(5) . .
Tb O1 Tb 115.8(2) 7_756 .
O1 C1 H1A 109.5 . .
O1 C1 H1B 109.5 . .
H1A C1 H1B 109.5 . .
O1 C1 H1C 109.5 . .
H1A C1 H1C 109.5 . .
H1B C1 H1C 109.5 . .
C2 O2 Tb 137.0(11) . .
C2 O2 H2 132.4 . .
Tb O2 H2 90.6 . .
O2 C2 H2A 109.5 . .
O2 C2 H2B 109.5 . .
H2A C2 H2B 109.5 . .
O2 C2 H2C 109.5 . .
H2A C2 H2C 109.5 . .
H2B C2 H2C 109.5 . .

loop_
_geom_bond_atom_site_label_1
_geom_bond_atom_site_label_2
_geom_bond_distance
_geom_bond_site_symmetry_2
Tb O2A 2.261(6) .
Tb O1 2.315(5) 7_755
Tb O1 2.331(5) .
Tb O2B 2.375(5) .
Tb O2B 2.455(5) 7_755
Tb N1A 2.513(7) .
Tb N1B 2.536(8) .
Tb O2 2.625(12) .
Tb Tb 3.9349(14) 7_756
Tb Tb 3.9349(14) 7_755
O2A C2A 1.305(10) .
N1A C11A 1.294(10) .
N1A C12A 1.481(11) .
C1A C2A 1.414(11) .
C1A C9A 1.456(10) .
C1A C11A 1.459(11) .
C2A C3A 1.423(12) .
C3A C4A 1.348(12) .
C3A H3A 0.9500 .
C4A C10A 1.387(12) .
C4A H4A 0.9500 .
C5A C6A 1.366(12) .
C5A C10A 1.410(11) .
C5A H5A 0.9500 .
C6A C7A 1.415(13) .
C6A H6A 0.9500 .
C7A C8A 1.370(12) .
C7A H7A 0.9500 .
C8A C9A 1.403(11) .
C8A H8A 0.9500 .
C9A C10A 1.431(12) .
C11A H11A 0.9500 .
C12A C12B 1.497(11) .
C12A H12A 0.9900 .
C12A H12B 0.9900 .
O2B C2B 1.320(10) .
O2B Tb 2.455(5) 7_756
N1B C11B 1.301(10) .
N1B C12B 1.473(10) .
C1B C2B 1.423(12) .
C1B C9B 1.427(11) .
C1B C11B 1.448(10) .
C2B C3B 1.416(11) .
C3B C4B 1.353(11) .
C3B H3B 0.9500 .
C4B C10B 1.406(12) .
C4B H4B 0.9500 .
C5B C6B 1.361(13) .
C5B C10B 1.405(12) .
C5B H5B 0.9500 .
C6B C7B 1.394(12) .
C6B H6B 0.9500 .
C7B C8B 1.378(12) .
C7B H7B 0.9500 .
C8B C9B 1.438(12) .
C8B H8B 0.9500 .
C9B C10B 1.432(11) .
C11B H20A 0.9500 .
C12B H12C 0.9900 .
C12B H12D 0.9900 .
O1 C1 1.413(11) .
O1 Tb 2.315(5) 7_756
C1 H1A 0.9800 .
C1 H1B 0.9800 .
C1 H1C 0.9800 .
O2 C2 1.38(2) .
O2 H2 0.8212 .
C2 H2A 0.9800 .
C2 H2B 0.9800 .
C2 H2C 0.9800 .

loop_
_geom_torsion_atom_site_label_1
_geom_torsion_atom_site_label_2
_geom_torsion_atom_site_label_3
_geom_torsion_atom_site_label_4
_geom_torsion
_geom_torsion_site_symmetry_1
Tb O2A C2A C1A 0.4(14) .
Tb O2A C2A C3A -179.4(6) .
C9A C1A C2A O2A 177.8(7) .
C11A C1A C2A O2A -0.7(12) .
C9A C1A C2A C3A -2.5(11) .
C11A C1A C2A C3A 179.0(7) .
O2A C2A C3A C4A -177.9(8) .
C1A C2A C3A C4A 2.3(13) .
C2A C3A C4A C10A 0.0(14) .
C10A C5A C6A C7A -3.6(13) .
C5A C6A C7A C8A 1.9(13) .
C6A C7A C8A C9A 0.1(13) .
C7A C8A C9A C10A -0.5(12) .
C7A C8A C9A C1A 178.6(7) .
C2A C1A C9A C8A -178.6(7) .
C11A C1A C9A C8A -0.1(12) .
C2A C1A C9A C10A 0.4(11) .
C11A C1A C9A C10A 178.9(7) .
C3A C4A C10A C5A 180.0(8) .
C3A C4A C10A C9A -2.2(13) .
C6A C5A C10A C4A -178.9(8) .
C6A C5A C10A C9A 3.2(12) .
C8A C9A C10A C4A -179.0(7) .
C1A C9A C10A C4A 1.9(11) .
C8A C9A C10A C5A -1.0(11) .
C1A C9A C10A C5A 179.8(7) .
C12A N1A C11A C1A 177.4(7) .
Tb N1A C11A C1A 7.2(12) .
C2A C1A C11A N1A -3.3(13) .
C9A C1A C11A N1A 178.2(7) .
C11A N1A C12A C12B 138.0(7) .
Tb N1A C12A C12B -49.9(8) .
Tb O2B C2B C3B 124.1(7) .
Tb O2B C2B C3B -70.6(10) 7_756
Tb O2B C2B C1B -60.0(10) .
Tb O2B C2B C1B 105.3(8) 7_756
C9B C1B C2B O2B -174.3(7) .
C11B C1B C2B O2B 1.8(13) .
C9B C1B C2B C3B 1.7(12) .
C11B C1B C2B C3B 177.9(7) .
O2B C2B C3B C4B 175.1(7) .
C1B C2B C3B C4B -1.0(12) .
C2B C3B C4B C10B 0.4(13) .
C10B C5B C6B C7B -0.4(13) .
C5B C6B C7B C8B 1.0(13) .
C6B C7B C8B C9B -1.2(12) .
C2B C1B C9B C10B -1.9(12) .
C11B C1B C9B C10B -178.2(7) .
C2B C1B C9B C8B -178.5(7) .
C11B C1B C9B C8B 5.3(12) .
C7B C8B C9B C1B 177.5(7) .
C7B C8B C9B C10B 0.7(11) .
C6B C5B C10B C4B -178.1(8) .
C6B C5B C10B C9B 0.0(12) .
C3B C4B C10B C5B 177.7(8) .
C3B C4B C10B C9B -0.5(12) .
C1B C9B C10B C5B -176.9(7) .
C8B C9B C10B C5B -0.1(11) .
C1B C9B C10B C4B 1.3(11) .
C8B C9B C10B C4B 178.1(7) .
C12B N1B C11B C1B 179.6(7) .
Tb N1B C11B C1B -7.1(12) .
C2B C1B C11B N1B 33.1(13) .
C9B C1B C11B N1B -150.7(8) .
C11B N1B C12B C12A 141.2(7) .
Tb N1B C12B C12A -32.9(8) .
N1A C12A C12B N1B 54.9(9) .
